data_7226437
loop_
_publ_author_name
'Wang, Xiuli'
'Wu, Xiaomei'
'Liu, Guocheng'
'Lin, Hongyan'
'Wang, Xiang'

_publ_section_title
;
 A series of pyridyl-amide-based ZnII/CdII coordination polymers and their
 polypyrrole-functionalized composite materials for tuning their
 photocatalytic properties
;
_journal_name_full 'RSC Adv.'
_journal_paper_doi 10.1039/C6RA18428F
_journal_year 2016
_chemical_formula_sum 'C40 H30 N6 O13 Zn2'
_chemical_formula_weight 933.44
_space_group_crystal_system monoclinic
_space_group_IT_number 15
_space_group_name_Hall '-C 2yc'
_space_group_name_H-M_alt 'C 1 2/c 1'
_symmetry_space_group_name_Hall '-C 2yc'
_symmetry_space_group_name_H-M 'C 1 2/c 1'
_atom_sites_solution_hydrogens mixed
_audit_creation_method SHELXL-2014/7
_audit_update_record
;
2016-07-16 deposited with the CCDC.
2016-08-30 downloaded from the CCDC.
;
_cell_angle_alpha 90
_cell_angle_beta 99.030(2)
_cell_angle_gamma 90
_cell_formula_units_Z 4
_cell_length_a 32.186(4)
_cell_length_b 7.6775(9)
_cell_length_c 16.1688(18)
_cell_measurement_reflns_used 1666
_cell_measurement_temperature 296(2)
_cell_measurement_theta_max 28.261
_cell_measurement_theta_min 2.551
_cell_volume 3945.9(8)
_computing_structure_refinement 'SHELXL-2014/7 (Sheldrick, 2014)'
_diffrn_ambient_temperature 296(2)
_diffrn_measured_fraction_theta_full 1.000
_diffrn_measured_fraction_theta_max 0.999
_diffrn_measurement_device_type 'CCD area detector'
_diffrn_measurement_method 'phi and omega scans'
_diffrn_radiation_type MoK\a
_diffrn_radiation_wavelength 0.71073
_diffrn_reflns_av_R_equivalents 0.0669
_diffrn_reflns_av_unetI/netI 0.0840
_diffrn_reflns_Laue_measured_fraction_full 1.000
_diffrn_reflns_Laue_measured_fraction_max 0.999
_diffrn_reflns_limit_h_max 42
_diffrn_reflns_limit_h_min -40
_diffrn_reflns_limit_k_max 9
_diffrn_reflns_limit_k_min -10
_diffrn_reflns_limit_l_max 12
_diffrn_reflns_limit_l_min -21
_diffrn_reflns_number 14016
_diffrn_reflns_point_group_measured_fraction_full 1.000
_diffrn_reflns_point_group_measured_fraction_max 0.999
_diffrn_reflns_theta_full 25.242
_diffrn_reflns_theta_max 28.261
_diffrn_reflns_theta_min 2.551
_exptl_absorpt_coefficient_mu 1.291
_exptl_absorpt_correction_T_max 0.810
_exptl_absorpt_correction_T_min 0.791
_exptl_absorpt_correction_type multi-scan
_exptl_absorpt_process_details SADABS
_exptl_crystal_colour colorless
_exptl_crystal_density_diffrn 1.571
_exptl_crystal_description block
_exptl_crystal_F_000 1904
_exptl_crystal_size_max 0.190
_exptl_crystal_size_mid 0.180
_exptl_crystal_size_min 0.170
_exptl_transmission_factor_max 0.810
_exptl_transmission_factor_min 0.791
_refine_diff_density_max 0.599
_refine_diff_density_min -0.542
_refine_diff_density_rms 0.092
_refine_ls_extinction_method none
_refine_ls_goodness_of_fit_ref 1.000
_refine_ls_hydrogen_treatment constr
_refine_ls_matrix_type full
_refine_ls_number_parameters 276
_refine_ls_number_reflns 4887
_refine_ls_number_restraints 6
_refine_ls_restrained_S_all 1.000
_refine_ls_R_factor_all 0.1052
_refine_ls_R_factor_gt 0.0513
_refine_ls_shift/su_max 0.001
_refine_ls_shift/su_mean 0.000
_refine_ls_structure_factor_coef Fsqd
_refine_ls_weighting_details 'w=1/[\s^2^(Fo^2^)+(0.0646P)^2^-1.8800P] where P=(Fo^2^+2Fc^2^)/3'
_refine_ls_weighting_scheme calc
_refine_ls_wR_factor_gt 0.1124
_refine_ls_wR_factor_ref 0.1322
_reflns_Friedel_coverage 0.000
_reflns_number_gt 2966
_reflns_number_total 4887
_reflns_threshold_expression 'I > 2\s(I)'
_cod_data_source_file c6ra18428f2.cif
_cod_data_source_block 6
_cod_depositor_comments
;
The following automatic conversions were performed:

'_exptl_absorpt_correction_type' value 'Multi-scan' changed to
'multi-scan' according to
/usr/data/users/saulius/crontab/automatic-downloads/rss-feeds/RSC/lib/dictionaries/cif_core.dic
dictionary named 'cif_core.dic' version 2.4.2 from 2011-04-26.

Automatic conversion script
Id: cif_fix_values 4268 2015-11-12 08:31:59Z antanas 
;
_cod_database_code 7226437
_shelx_shelxl_version_number 2014/7
_shelx_space_group_comment
;
The symmetry employed for this shelxl refinement is uniquely defined
by the following loop, which should always be used as a source of
symmetry information in preference to the above space-group names.
They are only intended as comments.
;
_shelx_estimated_absorpt_t_min 0.791
_shelx_estimated_absorpt_t_max 0.810

loop_
_space_group_symop_operation_xyz
'x, y, z'
'-x, y, -z+1/2'
'x+1/2, y+1/2, z'
'-x+1/2, y+1/2, -z+1/2'
'-x, -y, -z'
'x, -y, z-1/2'
'-x+1/2, -y+1/2, -z'
'x+1/2, -y+1/2, z-1/2'

loop_
_atom_site_label
_atom_site_type_symbol
_atom_site_fract_x
_atom_site_fract_y
_atom_site_fract_z
_atom_site_U_iso_or_equiv
_atom_site_adp_type
_atom_site_occupancy
_atom_site_site_symmetry_order
_atom_site_calc_flag
_atom_site_refinement_flags_posn
_atom_site_refinement_flags_adp
_atom_site_refinement_flags_occupancy
Zn1 Zn 0.31512(2) 0.74061(5) 0.75284(2) 0.02494(13) Uani 1 1 d . . .
O1 O 0.30868(9) 0.7254(3) 0.86989(15) 0.0338(6) Uani 1 1 d . . .
N1 N 0.36872(9) 0.6048(4) 0.74931(18) 0.0293(7) Uani 1 1 d . . .
C1 C 0.29716(11) 0.5929(5) 0.9075(2) 0.0231(8) Uani 1 1 d . . .
O1W O 0.35214(11) 0.2155(5) 0.9602(2) 0.0751(12) Uani 1 1 d . U .
H1WA H 0.3306 0.2588 0.9299 0.090 Uiso 1 1 d R U .
H1WB H 0.3481 0.2200 1.0108 0.090 Uiso 1 1 d R U .
O2 O 0.28803(8) 0.4493(3) 0.87460(14) 0.0322(6) Uani 1 1 d . . .
C2 C 0.29560(11) 0.6203(4) 0.99901(19) 0.0210(7) Uani 1 1 d . . .
N2 N 0.43076(11) 0.3139(5) 0.8991(2) 0.0507(10) Uani 1 1 d . . .
H2A H 0.4112 0.2656 0.9217 0.061 Uiso 1 1 calc R U .
O3 O 0.32516(9) 1.1029(3) 1.11495(16) 0.0394(7) Uani 1 1 d . . .
N3 N 0.26484(9) 0.3778(4) 1.17965(17) 0.0234(6) Uani 1 1 d . . .
H3B H 0.2390 0.3490 1.1789 0.028 Uiso 1 1 calc R U .
C3 C 0.30770(11) 0.7794(4) 1.0366(2) 0.0243(8) Uani 1 1 d . . .
H3A H 0.3178 0.8673 1.0056 0.029 Uiso 1 1 calc R U .
O4 O 0.30775(8) 1.0069(3) 1.23330(14) 0.0294(6) Uani 1 1 d . . .
C4 C 0.30466(11) 0.8068(4) 1.1200(2) 0.0224(8) Uani 1 1 d . . .
C5 C 0.29101(11) 0.6733(5) 1.1675(2) 0.0213(7) Uani 1 1 d . . .
H5A H 0.2901 0.6904 1.2241 0.026 Uiso 1 1 calc R U .
O5 O 0.50090(10) 0.3514(5) 0.9075(2) 0.0637(10) Uani 1 1 d . . .
C6 C 0.27873(11) 0.5145(4) 1.13015(19) 0.0205(7) Uani 1 1 d . . .
O6 O 0.5000 -0.0467(6) 1.2500 0.0751(17) Uani 1 2 d S T P
C7 C 0.28112(11) 0.4883(5) 1.0460(2) 0.0250(8) Uani 1 1 d . . .
H7A H 0.2730 0.3820 1.0210 0.030 Uiso 1 1 calc R U .
C8 C 0.31368(11) 0.9832(5) 1.1575(2) 0.0269(8) Uani 1 1 d . . .
C9 C 0.38396(12) 0.5107(6) 0.8184(2) 0.0392(10) Uani 1 1 d . . .
H9A H 0.3700 0.5173 0.8644 0.047 Uiso 1 1 calc R U .
C10 C 0.41879(13) 0.4068(6) 0.8240(3) 0.0398(10) Uani 1 1 d . . .
C11 C 0.43966(14) 0.3998(6) 0.7561(3) 0.0518(13) Uani 1 1 d . . .
H11A H 0.4637 0.3322 0.7576 0.062 Uiso 1 1 calc R U .
C12 C 0.42402(16) 0.4958(7) 0.6854(3) 0.0569(14) Uani 1 1 d . . .
H12A H 0.4376 0.4926 0.6386 0.068 Uiso 1 1 calc R U .
C13 C 0.38878(14) 0.5947(6) 0.6844(3) 0.0445(11) Uani 1 1 d . . .
H13A H 0.3785 0.6573 0.6363 0.053 Uiso 1 1 calc R U .
C14 C 0.47119(15) 0.2955(6) 0.9381(3) 0.0453(11) Uani 1 1 d . . .
C15 C 0.47690(15) 0.2060(6) 1.0208(3) 0.0431(11) Uani 1 1 d . . .
C16 C 0.44722(15) 0.0973(7) 1.0465(3) 0.0571(14) Uani 1 1 d . . .
H16A H 0.4218 0.0792 1.0115 0.068 Uiso 1 1 calc R U .
C17 C 0.45471(16) 0.0145(7) 1.1239(3) 0.0575(14) Uani 1 1 d . . .
H17A H 0.4349 -0.0607 1.1405 0.069 Uiso 1 1 calc R U .
C18 C 0.49235(18) 0.0468(6) 1.1755(3) 0.0560(13) Uani 1 1 d . . .
C19 C 0.52164(18) 0.1544(7) 1.1524(3) 0.0678(16) Uani 1 1 d . . .
H19A H 0.5466 0.1754 1.1887 0.081 Uiso 1 1 calc R U .
C20 C 0.51438(17) 0.2334(6) 1.0743(3) 0.0610(14) Uani 1 1 d . . .
H20A H 0.5348 0.3054 1.0578 0.073 Uiso 1 1 calc R U .

loop_
_atom_site_aniso_label
_atom_site_aniso_U_11
_atom_site_aniso_U_22
_atom_site_aniso_U_33
_atom_site_aniso_U_23
_atom_site_aniso_U_13
_atom_site_aniso_U_12
Zn1 0.0400(3) 0.0192(2) 0.0169(2) 0.00277(18) 0.00840(16) 0.0066(2)
O1 0.0558(18) 0.0284(16) 0.0190(13) 0.0032(11) 0.0119(12) -0.0022(13)
N1 0.0311(18) 0.0331(19) 0.0245(17) 0.0049(13) 0.0066(13) 0.0073(14)
C1 0.0297(19) 0.027(2) 0.0133(17) -0.0010(14) 0.0049(14) 0.0036(16)
O1W 0.061(2) 0.092(3) 0.076(3) 0.038(2) 0.0215(19) 0.021(2)
O2 0.0510(17) 0.0306(15) 0.0161(13) -0.0046(11) 0.0089(11) -0.0015(13)
C2 0.0290(19) 0.0211(18) 0.0132(17) -0.0010(13) 0.0044(14) 0.0009(15)
N2 0.041(2) 0.059(3) 0.053(2) 0.028(2) 0.0111(18) 0.0159(19)
O3 0.0656(19) 0.0206(15) 0.0356(16) -0.0037(12) 0.0189(14) -0.0134(14)
N3 0.0306(16) 0.0199(16) 0.0216(15) 0.0031(12) 0.0100(12) -0.0054(13)
C3 0.034(2) 0.021(2) 0.0201(17) 0.0036(13) 0.0111(14) 0.0022(15)
O4 0.0492(16) 0.0208(14) 0.0201(13) -0.0051(10) 0.0110(11) -0.0037(12)
C4 0.0296(19) 0.0191(18) 0.0193(18) -0.0038(13) 0.0065(14) 0.0021(14)
C5 0.032(2) 0.0217(18) 0.0122(16) -0.0020(13) 0.0077(14) 0.0011(15)
O5 0.045(2) 0.078(3) 0.070(2) 0.018(2) 0.0137(17) 0.0051(19)
C6 0.032(2) 0.0174(18) 0.0136(17) 0.0018(13) 0.0081(14) 0.0014(15)
O6 0.139(5) 0.037(3) 0.037(3) 0.000 -0.021(3) 0.000
C7 0.037(2) 0.0200(19) 0.0181(18) -0.0035(14) 0.0058(15) -0.0017(16)
C8 0.036(2) 0.0187(19) 0.026(2) -0.0017(15) 0.0042(16) -0.0006(16)
C9 0.034(2) 0.048(3) 0.037(2) 0.011(2) 0.0111(18) 0.007(2)
C10 0.039(2) 0.041(3) 0.040(2) 0.013(2) 0.0095(19) 0.009(2)
C11 0.049(3) 0.056(3) 0.054(3) 0.012(2) 0.019(2) 0.024(2)
C12 0.066(3) 0.071(4) 0.041(3) 0.013(2) 0.028(2) 0.028(3)
C13 0.055(3) 0.047(3) 0.034(2) 0.009(2) 0.017(2) 0.014(2)
C14 0.048(3) 0.041(3) 0.048(3) 0.009(2) 0.010(2) 0.011(2)
C15 0.048(3) 0.036(3) 0.045(3) 0.0061(19) 0.008(2) 0.013(2)
C16 0.051(3) 0.064(4) 0.053(3) 0.015(3) -0.001(2) 0.010(3)
C17 0.067(3) 0.059(4) 0.047(3) 0.016(3) 0.008(2) 0.001(3)
C18 0.088(4) 0.038(3) 0.036(3) 0.002(2) -0.010(3) 0.005(3)
C19 0.082(4) 0.054(4) 0.056(3) 0.007(3) -0.026(3) -0.016(3)
C20 0.067(3) 0.048(3) 0.061(3) 0.008(3) -0.014(3) -0.010(3)

loop_
_atom_type_symbol
_atom_type_description
_atom_type_scat_dispersion_real
_atom_type_scat_dispersion_imag
_atom_type_scat_source
C C 0.0033 0.0016 'International Tables Vol C Tables 4.2.6.8 and 6.1.1.4'
H H 0.0000 0.0000 'International Tables Vol C Tables 4.2.6.8 and 6.1.1.4'
N N 0.0061 0.0033 'International Tables Vol C Tables 4.2.6.8 and 6.1.1.4'
O O 0.0106 0.0060 'International Tables Vol C Tables 4.2.6.8 and 6.1.1.4'
Zn Zn 0.2839 1.4301 'International Tables Vol C Tables 4.2.6.8 and 6.1.1.4'

loop_
_geom_angle_atom_site_label_1
_geom_angle_atom_site_label_2
_geom_angle_atom_site_label_3
_geom_angle
_geom_angle_site_symmetry_1
_geom_angle_site_symmetry_3
O1 Zn1 O4 100.77(10) . 6_575
O1 Zn1 N1 102.63(12) . .
O4 Zn1 N1 125.68(12) 6_575 .
O1 Zn1 N3 109.85(11) . 6_565
O4 Zn1 N3 106.13(11) 6_575 6_565
N1 Zn1 N3 110.65(12) . 6_565
C1 O1 Zn1 126.8(2) . .
C13 N1 C9 117.8(3) . .
C13 N1 Zn1 125.4(3) . .
C9 N1 Zn1 116.8(2) . .
O2 C1 O1 125.1(3) . .
O2 C1 C2 120.3(3) . .
O1 C1 C2 114.6(3) . .
C7 C2 C3 119.7(3) . .
C7 C2 C1 120.2(3) . .
C3 C2 C1 120.1(3) . .
C14 N2 C10 124.4(4) . .
C6 N3 Zn1 111.0(2) . 6_566
C4 C3 C2 120.1(3) . .
C8 O4 Zn1 105.1(2) . 6_576
C3 C4 C5 120.2(3) . .
C3 C4 C8 119.6(3) . .
C5 C4 C8 120.1(3) . .
C6 C5 C4 119.9(3) . .
C7 C6 C5 119.8(3) . .
C7 C6 N3 120.7(3) . .
C5 C6 N3 119.5(3) . .
C18 O6 C18 117.8(5) 2_657 .
C6 C7 C2 120.3(3) . .
O3 C8 O4 121.8(3) . .
O3 C8 C4 120.3(3) . .
O4 C8 C4 117.9(3) . .
N1 C9 C10 123.6(4) . .
C9 C10 C11 117.9(4) . .
C9 C10 N2 117.6(4) . .
C11 C10 N2 124.5(4) . .
C10 C11 C12 118.6(4) . .
C13 C12 C11 119.9(4) . .
N1 C13 C12 122.3(4) . .
O5 C14 N2 121.8(4) . .
O5 C14 C15 122.1(4) . .
N2 C14 C15 116.0(4) . .
C16 C15 C20 118.7(4) . .
C16 C15 C14 123.8(4) . .
C20 C15 C14 117.6(4) . .
C15 C16 C17 121.1(5) . .
C18 C17 C16 118.3(5) . .
C19 C18 C17 121.8(5) . .
C19 C18 O6 121.3(5) . .
C17 C18 O6 116.7(5) . .
C18 C19 C20 119.6(5) . .
C15 C20 C19 120.5(5) . .

loop_
_geom_bond_atom_site_label_1
_geom_bond_atom_site_label_2
_geom_bond_distance
_geom_bond_site_symmetry_2
Zn1 O1 1.940(2) .
Zn1 O4 1.972(2) 6_575
Zn1 N1 2.024(3) .
Zn1 N3 2.060(3) 6_565
O1 C1 1.270(4) .
N1 C13 1.318(4) .
N1 C9 1.356(5) .
C1 O2 1.239(4) .
C1 C2 1.503(4) .
C2 C7 1.390(5) .
C2 C3 1.393(5) .
N2 C14 1.362(6) .
N2 C10 1.408(5) .
O3 C8 1.238(4) .
N3 C6 1.433(4) .
N3 Zn1 2.060(3) 6_566
C3 C4 1.383(4) .
O4 C8 1.283(4) .
O4 Zn1 1.972(2) 6_576
C4 C5 1.392(5) .
C4 C8 1.494(5) .
C5 C6 1.391(5) .
O5 C14 1.221(5) .
C6 C7 1.389(4) .
O6 C18 1.391(5) 2_657
O6 C18 1.391(5) .
C9 C10 1.367(5) .
C10 C11 1.375(6) .
C11 C12 1.387(6) .
C12 C13 1.364(6) .
C14 C15 1.489(6) .
C15 C16 1.381(6) .
C15 C20 1.386(6) .
C16 C17 1.390(6) .
C17 C18 1.382(7) .
C18 C19 1.349(7) .
C19 C20 1.387(7) .
